data_2218870
loop_
_publ_author_name
'Guo, Huan-Mei'
'Liu, Li'
'Jian, Fang-Fang'

_publ_section_title
;
 2,6-Bis(2,4-dichlorobenzylidene)cyclohexanone
;
_journal_coeditor_code AT2592
_journal_issue 8
_journal_name_full 'Acta Crystallographica Section E'
_journal_page_first o1626
_journal_paper_doi 10.1107/S1600536808023003
_journal_volume 64
_journal_year 2008
_chemical_formula_iupac 'C20 H14 Cl4 O'
_chemical_formula_moiety 'C20 H14 Cl4 O'
_chemical_formula_sum 'C20 H14 Cl4 O'
_chemical_formula_weight 412.11
_chemical_name_systematic
;
2,6-Bis(2,4-dichlorobenzylidene)cyclohexanone
;
_space_group_IT_number 61
_symmetry_cell_setting orthorhombic
_symmetry_space_group_name_Hall '-P 2ac 2ab'
_symmetry_space_group_name_H-M 'P b c a'
_atom_sites_solution_hydrogens geom
_atom_sites_solution_primary direct
_atom_sites_solution_secondary difmap
_audit_creation_method SHELXL97
_cell_angle_alpha 90.00
_cell_angle_beta 90.00
_cell_angle_gamma 90.00
_cell_formula_units_Z 8
_cell_length_a 14.469(2)
_cell_length_b 8.0602(12)
_cell_length_c 31.554(4)
_cell_measurement_temperature 293(2)
_cell_volume 3679.9(9)
_computing_cell_refinement 'SMART (Bruker, 1997)'
_computing_data_collection 'SMART (Bruker, 1997)'
_computing_data_reduction 'SAINT (Bruker, 1997)'
_computing_molecular_graphics 'SHELXTL (Sheldrick, 2008)'
_computing_publication_material 'SHELXTL (Sheldrick, 2008)'
_computing_structure_refinement 'SHELXL97 (Sheldrick, 2008)'
_computing_structure_solution 'SHELXS97 (Sheldrick, 2008)'
_diffrn_ambient_temperature 293(2)
_diffrn_measured_fraction_theta_full 0.987
_diffrn_measured_fraction_theta_max 0.987
_diffrn_measurement_device_type 'Bruker SMART CCD area-detector'
_diffrn_measurement_method '\f and \w'
_diffrn_radiation_monochromator graphite
_diffrn_radiation_source 'fine-focus sealed tube'
_diffrn_radiation_type MoK\a
_diffrn_radiation_wavelength 0.71073
_diffrn_reflns_av_R_equivalents 0.0532
_diffrn_reflns_av_sigmaI/netI 0.0475
_diffrn_reflns_limit_h_max 18
_diffrn_reflns_limit_h_min -19
_diffrn_reflns_limit_k_max 10
_diffrn_reflns_limit_k_min -10
_diffrn_reflns_limit_l_max 42
_diffrn_reflns_limit_l_min -19
_diffrn_reflns_number 21985
_diffrn_reflns_theta_full 28.41
_diffrn_reflns_theta_max 28.41
_diffrn_reflns_theta_min 1.29
_exptl_absorpt_coefficient_mu 0.649
_exptl_absorpt_correction_T_max 0.9380
_exptl_absorpt_correction_T_min 0.8812
_exptl_absorpt_correction_type multi-scan
_exptl_absorpt_process_details '(SADABS; Bruker, 1997)'
_exptl_crystal_colour yellow
_exptl_crystal_density_diffrn 1.488
_exptl_crystal_density_method 'not measured'
_exptl_crystal_description bar
_exptl_crystal_F_000 1680
_exptl_crystal_size_max 0.20
_exptl_crystal_size_mid 0.15
_exptl_crystal_size_min 0.10
_refine_diff_density_max 0.238
_refine_diff_density_min -0.279
_refine_ls_extinction_method none
_refine_ls_goodness_of_fit_ref 1.030
_refine_ls_hydrogen_treatment constr
_refine_ls_matrix_type full
_refine_ls_number_parameters 226
_refine_ls_number_reflns 4570
_refine_ls_number_restraints 0
_refine_ls_restrained_S_all 1.030
_refine_ls_R_factor_all 0.0981
_refine_ls_R_factor_gt 0.0495
_refine_ls_shift/su_max 0.001
_refine_ls_shift/su_mean 0.000
_refine_ls_structure_factor_coef Fsqd
_refine_ls_weighting_details 'calc w = 1/[\s^2^(Fo^2^)+(0.0381P)^2^+1.6278P] where P=(Fo^2^+2Fc^2^)/3'
_refine_ls_weighting_scheme calc
_refine_ls_wR_factor_gt 0.1011
_refine_ls_wR_factor_ref 0.1176
_reflns_number_gt 2735
_reflns_number_total 4570
_reflns_threshold_expression I>2\s(I)
_cod_data_source_file at2592.cif
_cod_data_source_block I
_cod_database_code 2218870
_cod_database_fobs_code 2218870

loop_
_symmetry_equiv_pos_as_xyz
'x, y, z'
'-x+1/2, -y, z+1/2'
'x+1/2, -y+1/2, -z'
'-x, y+1/2, -z+1/2'
'-x, -y, -z'
'x-1/2, y, -z-1/2'
'-x-1/2, y-1/2, z'
'x, -y-1/2, z-1/2'

loop_
_atom_site_type_symbol
_atom_site_label
_atom_site_fract_x
_atom_site_fract_y
_atom_site_fract_z
_atom_site_U_iso_or_equiv
_atom_site_adp_type
_atom_site_calc_flag
_atom_site_refinement_flags
_atom_site_occupancy
Cl Cl1 -0.37152(7) 0.07869(15) -0.49524(3) 0.1044(4) Uani d . 1
Cl Cl2 -0.51233(4) 0.04759(9) -0.33808(2) 0.05594(19) Uani d . 1
Cl Cl3 0.06595(6) 0.60906(12) -0.04572(3) 0.0852(3) Uani d . 1
Cl Cl4 -0.21635(6) 0.20911(12) -0.08713(2) 0.0825(3) Uani d . 1
O O1 -0.36351(10) 0.3253(2) -0.22630(5) 0.0557(5) Uani d . 1
C C1 -0.42738(15) 0.1234(3) -0.37207(8) 0.0468(6) Uani d . 1
C C2 -0.43315(18) 0.0787(4) -0.41435(8) 0.0578(7) Uani d . 1
H H2A -0.4804 0.0098 -0.4238 0.069 Uiso calc R 1
C C3 -0.36783(19) 0.1381(4) -0.44228(9) 0.0635(8) Uani d . 1
C C4 -0.29917(19) 0.2442(4) -0.42879(9) 0.0663(8) Uani d . 1
H H4A -0.2572 0.2881 -0.4481 0.080 Uiso calc R 1
C C5 -0.29343(17) 0.2844(4) -0.38653(9) 0.0592(7) Uani d . 1
H H5A -0.2465 0.3550 -0.3776 0.071 Uiso calc R 1
C C6 -0.35581(16) 0.2229(3) -0.35643(8) 0.0466(6) Uani d . 1
C C7 -0.34846(15) 0.2620(3) -0.31106(8) 0.0461(6) Uani d . 1
H H7A -0.4041 0.2752 -0.2967 0.055 Uiso calc R 1
C C8 -0.27162(14) 0.2811(3) -0.28761(8) 0.0419(6) Uani d . 1
C C9 -0.17413(14) 0.2600(3) -0.30424(8) 0.0499(6) Uani d . 1
H H9A -0.1571 0.3581 -0.3202 0.060 Uiso calc R 1
H H9B -0.1727 0.1661 -0.3235 0.060 Uiso calc R 1
C C10 -0.10328(15) 0.2324(3) -0.26939(8) 0.0502(6) Uani d . 1
H H10A -0.1142 0.1261 -0.2559 0.060 Uiso calc R 1
H H10B -0.0417 0.2310 -0.2815 0.060 Uiso calc R 1
C C11 -0.11002(15) 0.3693(3) -0.23677(8) 0.0457(6) Uani d . 1
H H11A -0.0612 0.3563 -0.2160 0.055 Uiso calc R 1
H H11B -0.1020 0.4760 -0.2505 0.055 Uiso calc R 1
C C12 -0.20266(14) 0.3642(3) -0.21491(8) 0.0412(5) Uani d . 1
C C13 -0.28552(15) 0.3230(3) -0.24158(7) 0.0423(6) Uani d . 1
C C14 -0.21556(16) 0.3858(3) -0.17333(8) 0.0466(6) Uani d . 1
H H14A -0.2751 0.3680 -0.1632 0.056 Uiso calc R 1
C C15 -0.14545(15) 0.4349(3) -0.14198(8) 0.0443(6) Uani d . 1
C C16 -0.08247(16) 0.5614(3) -0.15088(8) 0.0512(6) Uani d . 1
H H16A -0.0840 0.6112 -0.1775 0.061 Uiso calc R 1
C C17 -0.01834(18) 0.6150(3) -0.12186(8) 0.0554(7) Uani d . 1
H H17A 0.0227 0.6995 -0.1288 0.067 Uiso calc R 1
C C18 -0.01524(17) 0.5426(3) -0.08242(8) 0.0539(7) Uani d . 1
C C19 -0.07653(18) 0.4177(3) -0.07173(8) 0.0555(7) Uani d . 1
H H19A -0.0746 0.3691 -0.0450 0.067 Uiso calc R 1
C C20 -0.14056(17) 0.3665(3) -0.10137(8) 0.0490(6) Uani d . 1

loop_
_atom_site_aniso_label
_atom_site_aniso_U_11
_atom_site_aniso_U_22
_atom_site_aniso_U_33
_atom_site_aniso_U_12
_atom_site_aniso_U_13
_atom_site_aniso_U_23
Cl1 0.1071(7) 0.1580(10) 0.0482(5) -0.0068(7) 0.0000(5) -0.0108(5)
Cl2 0.0381(3) 0.0687(4) 0.0610(4) -0.0027(3) 0.0010(3) 0.0002(3)
Cl3 0.0747(5) 0.1149(7) 0.0660(5) -0.0291(5) -0.0131(4) -0.0144(5)
Cl4 0.0959(6) 0.0945(6) 0.0572(5) -0.0482(5) -0.0024(4) 0.0122(4)
O1 0.0313(9) 0.0847(14) 0.0509(10) -0.0009(8) 0.0073(8) 0.0041(10)
C1 0.0355(13) 0.0554(16) 0.0497(15) 0.0080(11) -0.0013(11) 0.0045(12)
C2 0.0506(16) 0.0682(19) 0.0546(17) 0.0054(13) -0.0080(13) -0.0023(14)
C3 0.0559(17) 0.090(2) 0.0445(15) 0.0099(16) -0.0043(14) -0.0017(15)
C4 0.0524(16) 0.093(2) 0.0531(17) 0.0033(16) 0.0063(14) 0.0141(16)
C5 0.0459(15) 0.077(2) 0.0549(17) -0.0076(13) -0.0001(13) 0.0080(15)
C6 0.0355(12) 0.0555(15) 0.0488(15) 0.0069(11) -0.0019(11) 0.0027(12)
C7 0.0335(12) 0.0547(15) 0.0501(15) 0.0002(10) 0.0026(11) 0.0034(12)
C8 0.0331(12) 0.0459(14) 0.0468(14) -0.0012(10) 0.0041(10) 0.0056(11)
C9 0.0331(12) 0.0648(17) 0.0517(15) -0.0026(11) 0.0061(11) -0.0020(13)
C10 0.0318(12) 0.0576(16) 0.0612(16) 0.0049(11) 0.0045(12) -0.0007(13)
C11 0.0316(12) 0.0537(15) 0.0518(15) -0.0006(11) -0.0006(11) 0.0023(12)
C12 0.0327(12) 0.0436(14) 0.0473(14) 0.0007(10) 0.0024(11) 0.0048(11)
C13 0.0331(12) 0.0458(14) 0.0481(14) 0.0018(10) 0.0034(11) 0.0096(11)
C14 0.0340(12) 0.0552(15) 0.0507(15) -0.0003(11) 0.0016(11) 0.0050(12)
C15 0.0370(12) 0.0527(15) 0.0431(14) 0.0021(11) 0.0027(11) -0.0019(12)
C16 0.0490(14) 0.0575(16) 0.0471(15) -0.0007(12) 0.0020(12) 0.0047(13)
C17 0.0513(15) 0.0566(17) 0.0583(17) -0.0101(13) 0.0042(13) -0.0005(14)
C18 0.0484(14) 0.0633(17) 0.0499(16) -0.0018(13) -0.0033(12) -0.0111(14)
C19 0.0629(17) 0.0642(18) 0.0393(14) -0.0059(14) -0.0008(12) -0.0001(13)
C20 0.0487(14) 0.0513(16) 0.0469(15) -0.0062(12) 0.0052(12) -0.0013(12)

loop_
_atom_type_symbol
_atom_type_description
_atom_type_scat_dispersion_real
_atom_type_scat_dispersion_imag
_atom_type_scat_source
C C 0.0033 0.0016 'International Tables Vol C Tables 4.2.6.8 and 6.1.1.4'
H H 0.0000 0.0000 'International Tables Vol C Tables 4.2.6.8 and 6.1.1.4'
O O 0.0106 0.0060 'International Tables Vol C Tables 4.2.6.8 and 6.1.1.4'
Cl Cl 0.1484 0.1585 'International Tables Vol C Tables 4.2.6.8 and 6.1.1.4'

loop_
_geom_angle_atom_site_label_1
_geom_angle_atom_site_label_2
_geom_angle_atom_site_label_3
_geom_angle
C2 C1 C6 122.2(2)
C2 C1 Cl2 117.4(2)
C6 C1 Cl2 120.4(2)
C3 C2 C1 119.0(3)
C3 C2 H2A 120.5
C1 C2 H2A 120.5
C2 C3 C4 120.8(3)
C2 C3 Cl1 119.9(2)
C4 C3 Cl1 119.3(2)
C5 C4 C3 119.3(3)
C5 C4 H4A 120.3
C3 C4 H4A 120.3
C4 C5 C6 122.4(3)
C4 C5 H5A 118.8
C6 C5 H5A 118.8
C1 C6 C5 116.1(2)
C1 C6 C7 121.3(2)
C5 C6 C7 122.5(2)
C8 C7 C6 128.4(2)
C8 C7 H7A 115.8
C6 C7 H7A 115.8
C7 C8 C13 116.5(2)
C7 C8 C9 124.5(2)
C13 C8 C9 118.96(19)
C8 C9 C10 113.2(2)
C8 C9 H9A 108.9
C10 C9 H9A 108.9
C8 C9 H9B 108.9
C10 C9 H9B 108.9
H9A C9 H9B 107.8
C11 C10 C9 110.0(2)
C11 C10 H10A 109.7
C9 C10 H10A 109.7
C11 C10 H10B 109.7
C9 C10 H10B 109.7
H10A C10 H10B 108.2
C12 C11 C10 110.4(2)
C12 C11 H11A 109.6
C10 C11 H11A 109.6
C12 C11 H11B 109.6
C10 C11 H11B 109.6
H11A C11 H11B 108.1
C14 C12 C13 117.9(2)
C14 C12 C11 124.7(2)
C13 C12 C11 117.3(2)
O1 C13 C12 120.7(2)
O1 C13 C8 120.4(2)
C12 C13 C8 118.93(19)
C12 C14 C15 126.8(2)
C12 C14 H14A 116.6
C15 C14 H14A 116.6
C16 C15 C20 116.1(2)
C16 C15 C14 120.7(2)
C20 C15 C14 123.1(2)
C17 C16 C15 122.5(2)
C17 C16 H16A 118.8
C15 C16 H16A 118.8
C16 C17 C18 119.5(2)
C16 C17 H17A 120.3
C18 C17 H17A 120.3
C17 C18 C19 120.6(2)
C17 C18 Cl3 119.7(2)
C19 C18 Cl3 119.8(2)
C20 C19 C18 118.9(2)
C20 C19 H19A 120.6
C18 C19 H19A 120.6
C19 C20 C15 122.5(2)
C19 C20 Cl4 117.9(2)
C15 C20 Cl4 119.59(19)

loop_
_geom_bond_atom_site_label_1
_geom_bond_atom_site_label_2
_geom_bond_distance
Cl1 C3 1.739(3)
Cl2 C1 1.742(2)
Cl3 C18 1.735(3)
Cl4 C20 1.736(3)
O1 C13 1.227(2)
C1 C2 1.384(3)
C1 C6 1.400(3)
C2 C3 1.378(4)
C2 H2A 0.9300
C3 C4 1.378(4)
C4 C5 1.375(4)
C4 H4A 0.9300
C5 C6 1.401(3)
C5 H5A 0.9300
C6 C7 1.470(3)
C7 C8 1.345(3)
C7 H7A 0.9300
C8 C13 1.504(3)
C8 C9 1.515(3)
C9 C10 1.520(3)
C9 H9A 0.9700
C9 H9B 0.9700
C10 C11 1.512(3)
C10 H10A 0.9700
C10 H10B 0.9700
C11 C12 1.508(3)
C11 H11A 0.9700
C11 H11B 0.9700
C12 C14 1.337(3)
C12 C13 1.502(3)
C14 C15 1.471(3)
C14 H14A 0.9300
C15 C16 1.396(3)
C15 C20 1.397(3)
C16 C17 1.373(3)
C16 H16A 0.9300
C17 C18 1.375(4)
C17 H17A 0.9300
C18 C19 1.383(4)
C19 C20 1.380(3)
C19 H19A 0.9300

loop_
_geom_hbond_atom_site_label_D
_geom_hbond_atom_site_label_H
_geom_hbond_atom_site_label_A
_geom_hbond_distance_DH
_geom_hbond_distance_HA
_geom_hbond_distance_DA
_geom_hbond_angle_DHA
C7 H7A Cl2 0.93 2.74 3.055(2) 100.8
C7 H7A O1 0.93 2.33 2.732(3) 105.3
C14 H14A O1 0.93 2.39 2.759(3) 103.3

loop_
_geom_torsion_atom_site_label_1
_geom_torsion_atom_site_label_2
_geom_torsion_atom_site_label_3
_geom_torsion_atom_site_label_4
_geom_torsion
C6 C1 C2 C3 -1.9(4)
Cl2 C1 C2 C3 179.2(2)
C1 C2 C3 C4 -1.9(4)
C1 C2 C3 Cl1 178.0(2)
C2 C3 C4 C5 3.2(4)
Cl1 C3 C4 C5 -176.7(2)
C3 C4 C5 C6 -0.8(4)
C2 C1 C6 C5 4.1(4)
Cl2 C1 C6 C5 -176.99(19)
C2 C1 C6 C7 -176.9(2)
Cl2 C1 C6 C7 1.9(3)
C4 C5 C6 C1 -2.8(4)
C4 C5 C6 C7 178.3(3)
C1 C6 C7 C8 145.0(3)
C5 C6 C7 C8 -36.1(4)
C6 C7 C8 C13 179.4(2)
C6 C7 C8 C9 -2.0(4)
C7 C8 C9 C10 -161.0(2)
C13 C8 C9 C10 17.6(3)
C8 C9 C10 C11 -53.5(3)
C9 C10 C11 C12 64.1(3)
C10 C11 C12 C14 138.1(3)
C10 C11 C12 C13 -38.5(3)
C14 C12 C13 O1 7.0(4)
C11 C12 C13 O1 -176.1(2)
C14 C12 C13 C8 -173.9(2)
C11 C12 C13 C8 3.0(3)
C7 C8 C13 O1 5.7(3)
C9 C8 C13 O1 -173.0(2)
C7 C8 C13 C12 -173.4(2)
C9 C8 C13 C12 7.9(3)
C13 C12 C14 C15 -176.6(2)
C11 C12 C14 C15 6.7(4)
C12 C14 C15 C16 43.5(4)
C12 C14 C15 C20 -140.1(3)
C20 C15 C16 C17 0.8(4)
C14 C15 C16 C17 177.5(2)
C15 C16 C17 C18 0.0(4)
C16 C17 C18 C19 -0.5(4)
C16 C17 C18 Cl3 179.7(2)
C17 C18 C19 C20 0.3(4)
Cl3 C18 C19 C20 -180.0(2)
C18 C19 C20 C15 0.6(4)
C18 C19 C20 Cl4 179.8(2)
C16 C15 C20 C19 -1.1(4)
C14 C15 C20 C19 -177.7(2)
C16 C15 C20 Cl4 179.69(18)
C14 C15 C20 Cl4 3.1(3)

loop_
_cod_related_entry_id
_cod_related_entry_database
_cod_related_entry_code
1 ChemSpider 1267913
